data_7062704
loop_
_publ_author_name
'Khoroshilova, Olesya V.'
'Borovkova, Kristina E.'
'Nikiforova, Lia R.'
'Salmova, Julia V.'
'Taraskin, Artem O.'
'Spiridonova, Daria V.'
'Vasilyev, Aleksander V.'

_publ_section_title
;
 TfOH-promoted multichannel transformations of trifluoromethyl side chain
 substituted thiophene and furan families to access antimicrobial agents
;
_journal_issue 39
_journal_name_full 'New Journal of Chemistry'
_journal_page_first 18492
_journal_page_last 18516
_journal_paper_doi 10.1039/D3NJ02990E
_journal_volume 47
_journal_year 2023
_chemical_formula_moiety 'C12 H7 F3 O S'
_chemical_formula_sum 'C12 H7 F3 O S'
_chemical_formula_weight 256.24
_space_group_crystal_system monoclinic
_space_group_IT_number 14
_space_group_name_Hall '-P 2ybc'
_space_group_name_H-M_alt 'P 1 21/c 1'
_atom_sites_solution_hydrogens geom
_atom_sites_solution_primary dual
_audit_creation_date 2022-09-08
_audit_creation_method
;
Olex2 1.2
(compiled 2017.03.28 svn.r3405 for OlexSys, GUI svn.r5337)
;
_audit_update_record
;
2022-12-29 deposited with the CCDC.	2023-09-11 downloaded from the CCDC.
;
_cell_angle_alpha 90
_cell_angle_beta 97.737(4)
_cell_angle_gamma 90
_cell_formula_units_Z 4
_cell_length_a 4.7366(2)
_cell_length_b 25.8695(8)
_cell_length_c 8.5888(4)
_cell_measurement_reflns_used 2072
_cell_measurement_temperature 100(2)
_cell_measurement_theta_max 75.4570
_cell_measurement_theta_min 3.3880
_cell_volume 1042.83(7)
_computing_cell_refinement 'CrysAlisPro 1.171.41.95a (Rigaku OD, 2021)'
_computing_data_collection 'CrysAlisPro 1.171.41.95a (Rigaku OD, 2021)'
_computing_data_reduction 'CrysAlisPro 1.171.41.95a (Rigaku OD, 2021)'
_computing_molecular_graphics 'Olex2 (Dolomanov et al., 2009)'
_computing_publication_material 'Olex2 (Dolomanov et al., 2009)'
_computing_structure_refinement 'ShelXL (Sheldrick, 2015)'
_computing_structure_solution 'ShelXT (Sheldrick, 2015)'
_diffrn_ambient_environment N~2~
_diffrn_ambient_temperature 100(2)
_diffrn_detector 'CCD plate'
_diffrn_detector_area_resol_mean 10.3829
_diffrn_detector_type Atlas
_diffrn_measured_fraction_theta_full 0.995
_diffrn_measured_fraction_theta_max 0.977
_diffrn_measurement_details
;
List of Runs (angles in degrees, time in seconds):

  # Type    Start    End  Width  t~exp~   \w     \q     \k     \f   Frames
#--------------------------------------------------------------------------
  1  \w    -70.00  31.00   1.00    2.27    --  -41.44  57.00  60.00  101
  2  \w     74.00 129.00   1.00    2.27    --   41.44 178.00  30.00   55
  3  \w     20.00  46.00   1.00    2.27    --   41.44  38.00 -60.00   26
  4  \w     67.00 110.00   1.00    2.27    --   41.44 178.00-120.00   43
  5  \w    134.00 175.00   1.00   15.00    --  112.00  77.00   0.00   41
  6  \w     66.00 100.00   1.00   15.00    --  112.00 -95.00 150.00   34
  7  \w     52.00  79.00   1.00   15.00    --  112.00 -95.00 -30.00   27
  8  \w     87.00 173.00   1.00   15.00    --  112.00  45.00-180.00   86
  9  \w    103.00 168.00   1.00   15.00    --  112.00  77.00  90.00   65
 10  \w     41.00 111.00   1.00   15.00    --  112.00-125.00 120.00   70
 11  \w    103.00 171.00   1.00   15.00    --  112.00  77.00 120.00   68
 12  \w     77.00 104.00   1.00   15.00    --  112.00-125.00 -60.00   27
 13  \w     85.00 110.00   1.00   15.00    --  112.00  30.00  90.00   25
;
_diffrn_measurement_device 'four-circle diffractometer'
_diffrn_measurement_device_type 'SuperNova, Dual, Cu at home/near, Atlas'
_diffrn_measurement_method '\w scans'
_diffrn_orient_matrix_type 'CrysAlisPro convention (1999,Acta A55,543-557)'
_diffrn_orient_matrix_UB_11 0.1582405000
_diffrn_orient_matrix_UB_12 0.0483530000
_diffrn_orient_matrix_UB_13 -0.0470247000
_diffrn_orient_matrix_UB_21 -0.0024173000
_diffrn_orient_matrix_UB_22 -0.0220352000
_diffrn_orient_matrix_UB_23 -0.1668600000
_diffrn_orient_matrix_UB_31 -0.2875274000
_diffrn_orient_matrix_UB_32 0.0268667000
_diffrn_orient_matrix_UB_33 -0.0521947000
_diffrn_radiation_monochromator mirror
_diffrn_radiation_probe x-ray
_diffrn_radiation_type CuK\a
_diffrn_radiation_wavelength 1.54184
_diffrn_reflns_av_R_equivalents 0.0331
_diffrn_reflns_av_unetI/netI 0.0468
_diffrn_reflns_Laue_measured_fraction_full 0.995
_diffrn_reflns_Laue_measured_fraction_max 0.977
_diffrn_reflns_limit_h_max 5
_diffrn_reflns_limit_h_min -5
_diffrn_reflns_limit_k_max 32
_diffrn_reflns_limit_k_min -18
_diffrn_reflns_limit_l_max 10
_diffrn_reflns_limit_l_min -10
_diffrn_reflns_number 4144
_diffrn_reflns_point_group_measured_fraction_full 0.995
_diffrn_reflns_point_group_measured_fraction_max 0.977
_diffrn_reflns_theta_full 67.684
_diffrn_reflns_theta_max 76.223
_diffrn_reflns_theta_min 3.417
_diffrn_source 'micro-focus sealed X-ray tube'
_diffrn_source_type 'SuperNova (Cu) X-ray Source'
_exptl_absorpt_coefficient_mu 3.012
_exptl_absorpt_correction_T_max 1.00000
_exptl_absorpt_correction_T_min 0.76132
_exptl_absorpt_correction_type multi-scan
_exptl_absorpt_process_details
;
CrysAlisPro 1.171.41.95a (Rigaku Oxford Diffraction, 2021)
Empirical absorption correction using spherical harmonics,
implemented in SCALE3 ABSPACK scaling algorithm.
;
_exptl_crystal_colour colourless
_exptl_crystal_colour_primary colourless
_exptl_crystal_density_diffrn 1.632
_exptl_crystal_description plate
_exptl_crystal_F_000 520
_exptl_crystal_size_max 0.12
_exptl_crystal_size_mid 0.09
_exptl_crystal_size_min 0.04
_refine_diff_density_max 0.655
_refine_diff_density_min -0.262
_refine_diff_density_rms 0.072
_refine_ls_extinction_method none
_refine_ls_goodness_of_fit_ref 1.039
_refine_ls_hydrogen_treatment constr
_refine_ls_matrix_type full
_refine_ls_number_parameters 154
_refine_ls_number_reflns 2115
_refine_ls_number_restraints 0
_refine_ls_restrained_S_all 1.039
_refine_ls_R_factor_all 0.0495
_refine_ls_R_factor_gt 0.0402
_refine_ls_shift/su_max 0.001
_refine_ls_shift/su_mean 0.000
_refine_ls_structure_factor_coef Fsqd
_refine_ls_weighting_details 'w=1/[\s^2^(Fo^2^)+(0.0569P)^2^+0.0419P] where P=(Fo^2^+2Fc^2^)/3'
_refine_ls_weighting_scheme calc
_refine_ls_wR_factor_gt 0.0944
_refine_ls_wR_factor_ref 0.0999
_reflns_Friedel_coverage 0.000
_reflns_number_gt 1812
_reflns_number_total 2115
_reflns_threshold_expression 'I > 2\s(I)'
_cod_data_source_file d3nj02990e2.cif
_cod_data_source_block 22978_okl-171
_cod_depositor_comments 'Adding full bibliography for 7062703--7062708.cif.'
_cod_database_code 7062704
_shelx_shelxl_version_number 2014/7
_chemical_oxdiff_formula 'C12 H7 F3 O S'
_shelx_space_group_comment
;
The symmetry employed for this shelxl refinement is uniquely defined
by the following loop, which should always be used as a source of
symmetry information in preference to the above space-group names.
They are only intended as comments.
;
_reflns_odcompleteness_completeness 99.20
_reflns_odcompleteness_iscentric 1
_reflns_odcompleteness_theta 72.42
_olex2_refinement_description
;
1. Fixed Uiso
 At 1.2 times of:
  All C(H) groups
2.a Ternary CH refined with riding coordinates:
 C4(H4), C5(H5)
2.b Aromatic/amide H refined with riding coordinates:
 C2(H2), C7(H7), C10(H10), C9(H9), C8(H8)
;
_olex2_submission_special_instructions 'No special instructions were received'
_oxdiff_exptl_absorpt_empirical_details
;
Empirical correction (ABSPACK) includes:
- Absorption correction using spherical harmonics
- Frame scaling
;
_oxdiff_exptl_absorpt_empirical_full_max 1.855
_oxdiff_exptl_absorpt_empirical_full_min 0.564

loop_
_space_group_symop_operation_xyz
'x, y, z'
'-x, y+1/2, -z+1/2'
'-x, -y, -z'
'x, -y-1/2, z-1/2'

loop_
_atom_site_label
_atom_site_type_symbol
_atom_site_fract_x
_atom_site_fract_y
_atom_site_fract_z
_atom_site_U_iso_or_equiv
_atom_site_adp_type
_atom_site_occupancy
_atom_site_site_symmetry_order
_atom_site_calc_flag
_atom_site_refinement_flags_posn
_atom_site_refinement_flags_adp
_atom_site_refinement_flags_occupancy
_atom_site_disorder_assembly
_atom_site_disorder_group
S1 S 0.83098(10) 0.61167(2) 0.41202(5) 0.01939(15) Uani 1 1 d . . . . .
F1 F 0.8094(3) 0.50226(4) 0.62199(16) 0.0269(3) Uani 1 1 d . . . . .
F2 F 0.4121(3) 0.50945(4) 0.71578(16) 0.0270(3) Uani 1 1 d . . . . .
F3 F 0.8059(3) 0.50609(4) 0.87265(16) 0.0326(3) Uani 1 1 d . . . . .
O1 O 0.8363(4) 0.70512(5) 0.2843(2) 0.0306(4) Uani 1 1 d . . . . .
C3 C 0.5111(4) 0.65917(6) 0.6001(2) 0.0180(4) Uani 1 1 d . . . . .
C4 C 0.6043(4) 0.60518(6) 0.5639(2) 0.0163(3) Uani 1 1 d . . . . .
H4 H 0.4314 0.5851 0.5196 0.020 Uiso 1 1 calc R . . . .
C5 C 0.7118(4) 0.58334(6) 0.7286(2) 0.0172(4) Uani 1 1 d . . . . .
H5 H 0.9153 0.5935 0.7598 0.021 Uiso 1 1 calc R . . . .
C6 C 0.5228(4) 0.61210(6) 0.8308(2) 0.0193(4) Uani 1 1 d . . . . .
C11 C 0.4069(4) 0.65636(6) 0.7519(2) 0.0187(4) Uani 1 1 d . . . . .
C2 C 0.5740(4) 0.69699(6) 0.5051(2) 0.0215(4) Uani 1 1 d . . . . .
H2 H 0.5127 0.7317 0.5141 0.026 Uiso 1 1 calc R . . . .
C12 C 0.6844(4) 0.52508(6) 0.7348(2) 0.0204(4) Uani 1 1 d . . . . .
C7 C 0.4627(5) 0.60065(7) 0.9802(2) 0.0245(4) Uani 1 1 d . . . . .
H7 H 0.5434 0.5711 1.0351 0.029 Uiso 1 1 calc R . . . .
C10 C 0.2275(4) 0.68962(7) 0.8207(3) 0.0233(4) Uani 1 1 d . . . . .
H10 H 0.1520 0.7198 0.7675 0.028 Uiso 1 1 calc R . . . .
C1 C 0.7480(4) 0.67975(6) 0.3846(2) 0.0217(4) Uani 1 1 d . . . . .
C9 C 0.1624(5) 0.67725(8) 0.9696(3) 0.0276(4) Uani 1 1 d . . . . .
H9 H 0.0367 0.6987 1.0179 0.033 Uiso 1 1 calc R . . . .
C8 C 0.2804(5) 0.63360(8) 1.0483(2) 0.0282(4) Uani 1 1 d . . . . .
H8 H 0.2357 0.6261 1.1505 0.034 Uiso 1 1 calc R . . . .

loop_
_atom_site_aniso_label
_atom_site_aniso_U_11
_atom_site_aniso_U_22
_atom_site_aniso_U_33
_atom_site_aniso_U_23
_atom_site_aniso_U_13
_atom_site_aniso_U_12
S1 0.0222(2) 0.0170(2) 0.0201(2) 0.00113(14) 0.00693(17) 0.00118(14)
F1 0.0301(6) 0.0169(5) 0.0340(7) -0.0018(4) 0.0050(5) 0.0048(4)
F2 0.0265(6) 0.0189(5) 0.0351(7) 0.0011(4) 0.0027(5) -0.0074(4)
F3 0.0419(8) 0.0232(5) 0.0298(7) 0.0112(5) -0.0063(6) 0.0006(5)
O1 0.0422(9) 0.0234(6) 0.0282(8) 0.0056(5) 0.0123(7) -0.0057(6)
C3 0.0181(9) 0.0140(7) 0.0217(9) -0.0014(6) 0.0018(7) 0.0000(6)
C4 0.0172(9) 0.0147(7) 0.0173(8) 0.0012(6) 0.0034(7) 0.0015(6)
C5 0.0188(9) 0.0131(7) 0.0195(8) 0.0015(6) 0.0021(7) -0.0011(6)
C6 0.0183(9) 0.0171(7) 0.0224(9) -0.0022(6) 0.0021(7) -0.0049(6)
C11 0.0187(9) 0.0159(7) 0.0216(9) -0.0022(6) 0.0030(7) -0.0040(6)
C2 0.0251(10) 0.0143(7) 0.0251(9) 0.0017(6) 0.0031(8) 0.0010(6)
C12 0.0221(10) 0.0144(7) 0.0238(9) 0.0035(6) -0.0004(7) -0.0011(6)
C7 0.0258(11) 0.0267(8) 0.0211(10) 0.0007(7) 0.0032(8) -0.0071(7)
C10 0.0226(10) 0.0185(7) 0.0296(10) -0.0073(7) 0.0062(8) -0.0035(7)
C1 0.0250(10) 0.0165(7) 0.0235(9) 0.0020(6) 0.0032(8) -0.0036(6)
C9 0.0269(11) 0.0282(9) 0.0298(11) -0.0123(8) 0.0110(9) -0.0066(7)
C8 0.0291(11) 0.0377(10) 0.0193(9) -0.0051(8) 0.0084(8) -0.0115(8)

loop_
_atom_type_symbol
_atom_type_description
_atom_type_scat_dispersion_real
_atom_type_scat_dispersion_imag
_atom_type_scat_source
C C 0.0181 0.0091 'International Tables Vol C Tables 4.2.6.8 and 6.1.1.4'
H H 0.0000 0.0000 'International Tables Vol C Tables 4.2.6.8 and 6.1.1.4'
F F 0.0727 0.0534 'International Tables Vol C Tables 4.2.6.8 and 6.1.1.4'
O O 0.0492 0.0322 'International Tables Vol C Tables 4.2.6.8 and 6.1.1.4'
S S 0.3331 0.5567 'International Tables Vol C Tables 4.2.6.8 and 6.1.1.4'

loop_
_geom_angle_atom_site_label_1
_geom_angle_atom_site_label_2
_geom_angle_atom_site_label_3
_geom_angle
_geom_angle_site_symmetry_1
_geom_angle_site_symmetry_3
_geom_angle_publ_flag
C4 S1 C1 92.56(8) . . ?
C11 C3 C4 106.37(15) . . ?
C2 C3 C4 117.22(17) . . ?
C2 C3 C11 135.63(16) . . ?
S1 C4 H4 108.1 . . ?
C3 C4 S1 106.36(12) . . ?
C3 C4 H4 108.1 . . ?
C3 C4 C5 102.66(14) . . ?
C5 C4 S1 122.74(13) . . ?
C5 C4 H4 108.1 . . ?
C4 C5 H5 109.6 . . ?
C6 C5 C4 101.62(14) . . ?
C6 C5 H5 109.6 . . ?
C12 C5 C4 112.14(15) . . ?
C12 C5 H5 109.6 . . ?
C12 C5 C6 113.88(15) . . ?
C11 C6 C5 109.95(17) . . ?
C7 C6 C5 129.63(17) . . ?
C7 C6 C11 120.41(18) . . ?
C6 C11 C3 108.36(16) . . ?
C10 C11 C3 130.32(17) . . ?
C10 C11 C6 121.31(18) . . ?
C3 C2 H2 123.2 . . ?
C3 C2 C1 113.53(15) . . ?
C1 C2 H2 123.2 . . ?
F1 C12 F2 106.91(15) . . ?
F1 C12 F3 107.41(15) . . ?
F1 C12 C5 111.43(15) . . ?
F2 C12 C5 112.43(15) . . ?
F3 C12 F2 106.78(15) . . ?
F3 C12 C5 111.57(16) . . ?
C6 C7 H7 120.9 . . ?
C6 C7 C8 118.28(19) . . ?
C8 C7 H7 120.9 . . ?
C11 C10 H10 121.0 . . ?
C9 C10 C11 118.02(19) . . ?
C9 C10 H10 121.0 . . ?
O1 C1 S1 122.23(16) . . ?
O1 C1 C2 128.21(17) . . ?
C2 C1 S1 109.51(13) . . ?
C10 C9 H9 119.7 . . ?
C10 C9 C8 120.54(19) . . ?
C8 C9 H9 119.7 . . ?
C7 C8 H8 119.3 . . ?
C9 C8 C7 121.42(19) . . ?
C9 C8 H8 119.3 . . ?

loop_
_geom_bond_atom_site_label_1
_geom_bond_atom_site_label_2
_geom_bond_distance
_geom_bond_site_symmetry_2
_geom_bond_publ_flag
S1 C4 1.8051(18) . ?
S1 C1 1.8129(17) . ?
F1 C12 1.338(2) . ?
F2 C12 1.341(2) . ?
F3 C12 1.338(2) . ?
O1 C1 1.202(3) . ?
C3 C4 1.510(2) . ?
C3 C11 1.457(3) . ?
C3 C2 1.333(3) . ?
C4 H4 1.0000 . ?
C4 C5 1.545(3) . ?
C5 H5 1.0000 . ?
C5 C6 1.529(3) . ?
C5 C12 1.514(2) . ?
C6 C11 1.404(3) . ?
C6 C7 1.384(3) . ?
C11 C10 1.395(3) . ?
C2 H2 0.9500 . ?
C2 C1 1.477(3) . ?
C7 H7 0.9500 . ?
C7 C8 1.397(3) . ?
C10 H10 0.9500 . ?
C10 C9 1.392(3) . ?
C9 H9 0.9500 . ?
C9 C8 1.394(3) . ?
C8 H8 0.9500 . ?
